data_1572549
loop_
_publ_author_name
'Kulyabin, Pavel S.'
'Goryunov, Georgy P.'
'Iashin, Andrei N.'
'Mladentsev, Dmitry Y.'
'Uborsky, Dmitry V.'
'Ehm, Christian'
'Canich, Jo Ann M.'
'Hagadorn, John R.'
'Voskoboynikov, Alexander Z.'

_publ_section_title
;
 Reversible C-C bond formation in group 4 metal complexes: nitrile
 extrusion <i>via</i> &#x3b2;-aryl elimination.
;
_journal_issue 38
_journal_name_full 'Chemical science'
_journal_page_first 15825
_journal_page_last 15834
_journal_paper_doi 10.1039/d4sc02173h
_journal_volume 15
_journal_year 2024
_chemical_formula_moiety 'C36 H50 N4 Zr'
_chemical_formula_sum 'C36 H50 N4 Zr'
_chemical_formula_weight 630.02
_space_group_crystal_system triclinic
_space_group_IT_number 2
_space_group_name_Hall '-P 1'
_space_group_name_H-M_alt 'P -1'
_atom_sites_solution_hydrogens geom
_atom_sites_solution_primary dual
_audit_creation_date 2022-12-01
_audit_creation_method
;
Olex2 1.5
(compiled 2022.04.07 svn.rca3783a0 for OlexSys, GUI svn.r6498)
;
_audit_update_record
;
2023-10-16 deposited with the CCDC.	2024-09-10 downloaded from the CCDC.
;
_cell_angle_alpha 84.604(4)
_cell_angle_beta 76.557(3)
_cell_angle_gamma 65.977(4)
_cell_formula_units_Z 2
_cell_length_a 10.4428(7)
_cell_length_b 12.0367(10)
_cell_length_c 15.1051(10)
_cell_measurement_reflns_used 2705
_cell_measurement_temperature 120.00
_cell_measurement_theta_max 25.30
_cell_measurement_theta_min 2.19
_cell_volume 1686.7(2)
_computing_cell_refinement 'SAINT V8.40B (?, 2016)'
_computing_data_reduction 'SAINT V8.40B (?, 2016)'
_computing_molecular_graphics 'Olex2 1.5 (Dolomanov et al., 2009)'
_computing_publication_material 'Olex2 1.5 (Dolomanov et al., 2009)'
_computing_structure_refinement 'SHELXL 2018/3 (Sheldrick, 2015)'
_computing_structure_solution 'SHELXT 2018/2 (Sheldrick, 2018)'
_diffrn_ambient_temperature 120.00
_diffrn_measured_fraction_theta_full 0.998
_diffrn_measured_fraction_theta_max 0.998
_diffrn_measurement_device_type 'Bruker D8 Quest with Photon III detector'
_diffrn_measurement_method 'phi and omega shutterless scans'
_diffrn_radiation_type MoK\a
_diffrn_radiation_wavelength 0.71073
_diffrn_reflns_av_R_equivalents 0.0613
_diffrn_reflns_av_unetI/netI 0.0928
_diffrn_reflns_Laue_measured_fraction_full 0.998
_diffrn_reflns_Laue_measured_fraction_max 0.998
_diffrn_reflns_limit_h_max 12
_diffrn_reflns_limit_h_min -12
_diffrn_reflns_limit_k_max 14
_diffrn_reflns_limit_k_min -14
_diffrn_reflns_limit_l_max 18
_diffrn_reflns_limit_l_min -18
_diffrn_reflns_number 13141
_diffrn_reflns_point_group_measured_fraction_full 0.998
_diffrn_reflns_point_group_measured_fraction_max 0.998
_diffrn_reflns_theta_full 25.242
_diffrn_reflns_theta_max 26.000
_diffrn_reflns_theta_min 1.852
_diffrn_source_current 1.4
_diffrn_source_power 0.07
_diffrn_source_voltage 50.0
_exptl_absorpt_coefficient_mu 0.355
_exptl_absorpt_correction_T_max 0.6478
_exptl_absorpt_correction_T_min 0.5611
_exptl_absorpt_correction_type multi-scan
_exptl_absorpt_process_details
;
SADABS-2016/2 (Bruker,2016/2) was used for absorption correction.
wR2(int) was 0.1114 before and 0.0558 after correction.
The Ratio of minimum to maximum transmission is 0.8662.
The \l/2 correction factor is Not present.
;
_exptl_crystal_colour colourless
_exptl_crystal_density_diffrn 1.240
_exptl_crystal_description block
_exptl_crystal_F_000 668
_exptl_crystal_size_max 0.135
_exptl_crystal_size_mid 0.118
_exptl_crystal_size_min 0.109
_refine_diff_density_max 1.334
_refine_diff_density_min -0.556
_refine_diff_density_rms 0.099
_refine_ls_extinction_method none
_refine_ls_goodness_of_fit_ref 1.051
_refine_ls_hydrogen_treatment constr
_refine_ls_matrix_type full
_refine_ls_number_parameters 418
_refine_ls_number_reflns 6606
_refine_ls_number_restraints 53
_refine_ls_restrained_S_all 1.058
_refine_ls_R_factor_all 0.0744
_refine_ls_R_factor_gt 0.0611
_refine_ls_shift/su_max 0.000
_refine_ls_shift/su_mean 0.000
_refine_ls_structure_factor_coef Fsqd
_refine_ls_weighting_details 'w=1/[\s^2^(Fo^2^)+(0.0599P)^2^+1.8009P] where P=(Fo^2^+2Fc^2^)/3'
_refine_ls_weighting_scheme calc
_refine_ls_wR_factor_gt 0.1401
_refine_ls_wR_factor_ref 0.1538
_reflns_Friedel_coverage 0.000
_reflns_number_gt 5362
_reflns_number_total 6606
_reflns_threshold_expression 'I > 2\s(I)'
_cod_data_source_file d4sc02173h7.cif
_cod_data_source_block q
_cod_depositor_comments 'Adding full bibliography for 1572545--1572551.cif.'
_cod_database_code 1572549
_shelx_shelxl_version_number 2018/3
_shelx_space_group_comment
;
The symmetry employed for this shelxl refinement is uniquely defined
by the following loop, which should always be used as a source of
symmetry information in preference to the above space-group names.
They are only intended as comments.
;
_olex2_refinement_description
;
1. Fixed Uiso
 At 1.2 times of:
  All C(H) groups
 At 1.5 times of:
  All C(H,H,H) groups
2. Restrained distances
 C35-C34 = C35A-C34A = C36A-C34A = C36-C34
 1.51 with sigma of 0.02
 C32-C34 = C34A-C32A
 1.5 with sigma of 0.02
 N4-C32 = N4-C32A
 1.3 with sigma of 0.02
 C33-C32 = C33A-C32A
 1.5 with sigma of 0.02
 H33B-H35A
 2.2 with sigma of 0.02
3. Uiso/Uaniso restraints and constraints
Uanis(C33) \\sim Ueq, Uanis(C33A) \\sim Ueq, Uanis(C32A) \\sim Ueq, Uanis(C32)
\\sim Ueq: with sigma of 0.003 and sigma for terminal atoms of 0.006
Uanis(C35A) \\sim Ueq, Uanis(C35) \\sim Ueq: with sigma of 0.003 and sigma for
terminal atoms of 0.006
Uanis(C35A) \\sim Ueq: with sigma of 0.001 and sigma for terminal atoms of 0.002
Uanis(C34A) \\sim Ueq: with sigma of 0.003 and sigma for terminal atoms of 0.006
Uanis(C35A) = Uanis(C35)
Uanis(C33) = Uanis(C33A)
4. Others
 Fixed Sof: C32A(0.5) C34(0.5) H34(0.5) C34A(0.5) H34A(0.5) C35A(0.5)
 H35A(0.5) H35B(0.5) H35C(0.5) C36(0.5) H36A(0.5) H36B(0.5) H36C(0.5) C35(0.5)
 H35D(0.5) H35E(0.5) H35F(0.5) C36A(0.5) H36D(0.5) H36E(0.5) H36F(0.5) C32(0.5)
 C33A(0.5) H33A(0.5) H33B(0.5) H33C(0.5) C33(0.5) H33D(0.5) H33E(0.5) H33F(0.5)
5.a Ternary CH refined with riding coordinates:
 C1(H1), C9(H9), C29(H29), C34(H34), C34A(H34A)
5.b Aromatic/amide H refined with riding coordinates:
 C19(H19), C22(H22), C25(H25), C24(H24), C5(H5), C17(H17), C18(H18), C23(H23),
 C6(H6), C7(H7)
5.c Idealised Me refined as rotating group:
 C14(H14A,H14B,H14C), C15(H15A,H15B,H15C), C28(H28A,H28B,H28C), C3(H3A,H3B,
 H3C), C2(H2A,H2B,H2C), C11(H11A,H11B,H11C), C10(H10A,H10B,H10C), C30(H30A,H30B,
 H30C), C31(H31A,H31B,H31C), C35A(H35A,H35B,H35C), C36(H36A,H36B,H36C),
 C35(H35D,H35E,H35F), C36A(H36D,H36E,H36F), C33A(H33A,H33B,H33C), C33(H33D,H33E,
 H33F)
;
_olex2_submission_special_instructions 'No special instructions were received'

loop_
_space_group_symop_operation_xyz
'x, y, z'
'-x, -y, -z'

loop_
_atom_site_label
_atom_site_type_symbol
_atom_site_fract_x
_atom_site_fract_y
_atom_site_fract_z
_atom_site_U_iso_or_equiv
_atom_site_adp_type
_atom_site_occupancy
_atom_site_site_symmetry_order
_atom_site_calc_flag
_atom_site_refinement_flags_posn
_atom_site_refinement_flags_adp
_atom_site_refinement_flags_occupancy
_atom_site_disorder_assembly
_atom_site_disorder_group
Zr1 Zr 0.44617(4) 0.28067(3) 0.30441(2) 0.01901(13) Uani 1 1 d . . . . .
N2 N 0.3089(3) 0.2328(3) 0.4362(2) 0.0186(7) Uani 1 1 d . . . . .
N1 N 0.2483(3) 0.2957(3) 0.2802(2) 0.0196(7) Uani 1 1 d . . . . .
N4 N 0.4389(4) 0.4475(3) 0.3149(3) 0.0350(9) Uani 1 1 d D . . . .
N3 N 0.5814(4) 0.2091(4) 0.1853(2) 0.0323(9) Uani 1 1 d . . . . .
C21 C 0.5237(4) 0.1464(3) 0.4923(3) 0.0222(8) Uani 1 1 d . . . . .
C13 C 0.1188(4) 0.3217(4) 0.3537(3) 0.0215(8) Uani 1 1 d . . . . .
C20 C 0.3669(4) 0.1800(3) 0.5092(2) 0.0218(8) Uani 1 1 d . . . . .
C16 C 0.1690(4) 0.2632(3) 0.4394(3) 0.0211(8) Uani 1 1 d . . . . .
C19 C 0.2820(5) 0.1599(4) 0.5886(3) 0.0265(9) Uani 1 1 d . . . . .
H19 H 0.322329 0.123221 0.639668 0.032 Uiso 1 1 calc R U . . .
C14 C 0.0106(4) 0.2755(4) 0.3339(3) 0.0272(9) Uani 1 1 d . . . . .
H14A H -0.015720 0.309320 0.276003 0.041 Uiso 1 1 calc R U . . .
H14B H -0.075538 0.301270 0.382976 0.041 Uiso 1 1 calc R U . . .
H14C H 0.054206 0.186475 0.330205 0.041 Uiso 1 1 calc R U . . .
C22 C 0.6017(5) 0.0889(4) 0.5592(3) 0.0258(9) Uani 1 1 d . . . . .
H22 H 0.554969 0.068565 0.616261 0.031 Uiso 1 1 calc R U . . .
C4 C 0.2631(4) 0.1685(4) 0.1560(3) 0.0226(8) Uani 1 1 d . . . . .
C26 C 0.5894(4) 0.1761(4) 0.4063(3) 0.0228(8) Uani 1 1 d . . . . .
C8 C 0.2017(4) 0.3854(4) 0.1298(3) 0.0257(9) Uani 1 1 d . . . . .
C12 C 0.2352(4) 0.2847(4) 0.1887(3) 0.0214(8) Uani 1 1 d . . . . .
C25 C 0.7367(5) 0.1474(4) 0.3931(3) 0.0277(9) Uani 1 1 d . . . . .
H25 H 0.785259 0.166411 0.336232 0.033 Uiso 1 1 calc R U . . .
C15 C 0.0370(5) 0.4603(4) 0.3737(3) 0.0287(9) Uani 1 1 d . . . . .
H15A H 0.103835 0.493616 0.383903 0.043 Uiso 1 1 calc R U . . .
H15B H -0.039870 0.473245 0.428121 0.043 Uiso 1 1 calc R U . . .
H15C H -0.004376 0.501400 0.321656 0.043 Uiso 1 1 calc R U . . .
C24 C 0.8141(5) 0.0926(4) 0.4590(3) 0.0305(10) Uani 1 1 d . . . . .
H24 H 0.913532 0.076048 0.447599 0.037 Uiso 1 1 calc R U . . .
C5 C 0.2565(4) 0.1580(4) 0.0665(3) 0.0272(9) Uani 1 1 d . . . . .
H5 H 0.277356 0.080178 0.043808 0.033 Uiso 1 1 calc R U . . .
C1 C 0.3056(5) 0.0538(4) 0.2136(3) 0.0256(9) Uani 1 1 d . . . . .
H1 H 0.291633 0.078618 0.277676 0.031 Uiso 1 1 calc R U . . .
C17 C 0.0798(5) 0.2453(4) 0.5183(3) 0.0272(9) Uani 1 1 d . . . . .
H17 H -0.019405 0.268182 0.520807 0.033 Uiso 1 1 calc R U . . .
C18 C 0.1377(5) 0.1940(4) 0.5926(3) 0.0300(10) Uani 1 1 d . . . . .
H18 H 0.077830 0.181984 0.647089 0.036 Uiso 1 1 calc R U . . .
C28 C 0.5890(5) 0.2048(4) 0.0246(3) 0.0323(10) Uani 1 1 d . . . . .
H28A H 0.579089 0.133670 0.005459 0.049 Uiso 1 1 calc R U . . .
H28B H 0.650842 0.229916 -0.024926 0.049 Uiso 1 1 calc R U . . .
H28C H 0.494201 0.271657 0.039664 0.049 Uiso 1 1 calc R U . . .
C23 C 0.7470(5) 0.0618(4) 0.5420(3) 0.0293(9) Uani 1 1 d . . . . .
H23 H 0.800750 0.022124 0.586921 0.035 Uiso 1 1 calc R U . . .
C6 C 0.2204(5) 0.2576(4) 0.0099(3) 0.0330(10) Uani 1 1 d . . . . .
H6 H 0.214490 0.248762 -0.050662 0.040 Uiso 1 1 calc R U . . .
C7 C 0.1932(5) 0.3697(4) 0.0419(3) 0.0322(10) Uani 1 1 d . . . . .
H7 H 0.167771 0.438356 0.002936 0.039 Uiso 1 1 calc R U . . .
C3 C 0.2135(5) -0.0178(4) 0.2140(3) 0.0353(11) Uani 1 1 d . . . . .
H3A H 0.112213 0.034202 0.236698 0.053 Uiso 1 1 calc R U . . .
H3B H 0.242322 -0.089013 0.253664 0.053 Uiso 1 1 calc R U . . .
H3C H 0.226856 -0.044577 0.151996 0.053 Uiso 1 1 calc R U . . .
C2 C 0.4649(5) -0.0288(4) 0.1806(3) 0.0332(10) Uani 1 1 d . . . . .
H2A H 0.482124 -0.051267 0.116896 0.050 Uiso 1 1 calc R U . . .
H2B H 0.489700 -0.102414 0.218085 0.050 Uiso 1 1 calc R U . . .
H2C H 0.524269 0.014765 0.185773 0.050 Uiso 1 1 calc R U . . .
C27 C 0.6543(5) 0.1731(4) 0.1064(3) 0.0314(10) Uani 1 1 d . . . . .
C9 C 0.1850(5) 0.5098(4) 0.1565(3) 0.0346(10) Uani 1 1 d . . . . .
H9 H 0.190531 0.506140 0.221941 0.042 Uiso 1 1 calc R U . . .
C11 C 0.3070(6) 0.5420(5) 0.1009(4) 0.0491(14) Uani 1 1 d . . . . .
H11A H 0.399077 0.479332 0.109640 0.074 Uiso 1 1 calc R U . . .
H11B H 0.296682 0.620847 0.121031 0.074 Uiso 1 1 calc R U . . .
H11C H 0.303793 0.546550 0.036283 0.074 Uiso 1 1 calc R U . . .
C10 C 0.0397(6) 0.6082(5) 0.1470(4) 0.0529(14) Uani 1 1 d . . . . .
H10A H 0.034212 0.617742 0.082636 0.079 Uiso 1 1 calc R U . . .
H10B H 0.028851 0.685391 0.170544 0.079 Uiso 1 1 calc R U . . .
H10C H -0.037128 0.584664 0.181630 0.079 Uiso 1 1 calc R U . . .
C30 C 0.8515(6) -0.0111(5) 0.1542(4) 0.0577(16) Uani 1 1 d . . . . .
H30A H 0.822536 0.020239 0.216517 0.086 Uiso 1 1 calc R U . . .
H30B H 0.955249 -0.059589 0.139952 0.086 Uiso 1 1 calc R U . . .
H30C H 0.800733 -0.062139 0.148888 0.086 Uiso 1 1 calc R U . . .
C29 C 0.8150(5) 0.0933(6) 0.0890(3) 0.0581(17) Uani 1 1 d . . . . .
H29 H 0.845052 0.059186 0.026038 0.070 Uiso 1 1 calc R U . . .
C32A C 0.4355(11) 0.5457(8) 0.3511(7) 0.033(2) Uani 0.5 1 d D U P A 2
C31 C 0.8924(6) 0.1737(7) 0.0922(5) 0.085(3) Uani 1 1 d . . . . .
H31A H 0.871712 0.236632 0.045268 0.128 Uiso 1 1 calc R U . . .
H31B H 0.995953 0.124753 0.081305 0.128 Uiso 1 1 calc R U . . .
H31C H 0.859993 0.212253 0.152260 0.128 Uiso 1 1 calc R U . . .
C34 C 0.5611(18) 0.5833(15) 0.2431(9) 0.053(4) Uani 0.5 1 d D . P A 1
H34 H 0.509577 0.648050 0.202288 0.064 Uiso 0.5 1 calc R U P A 1
C34A C 0.5319(13) 0.6066(12) 0.3000(9) 0.052(3) Uani 0.5 1 d D U P A 2
H34A H 0.476046 0.696355 0.307907 0.063 Uiso 0.5 1 calc R U P A 2
C35A C 0.6538(18) 0.5696(16) 0.3539(11) 0.084(3) Uani 0.5 1 d D U P A 2
H35A H 0.620741 0.544688 0.415639 0.127 Uiso 0.5 1 calc DR U P A 2
H35B H 0.678607 0.639178 0.357180 0.127 Uiso 0.5 1 calc R U P A 2
H35C H 0.738532 0.501843 0.322857 0.127 Uiso 0.5 1 calc R U P A 2
C36 C 0.6748(16) 0.4760(16) 0.1886(9) 0.079(5) Uani 0.5 1 d D . P A 1
H36A H 0.753647 0.497882 0.155223 0.118 Uiso 0.5 1 calc R U P A 1
H36B H 0.633695 0.451981 0.145443 0.118 Uiso 0.5 1 calc R U P A 1
H36C H 0.711367 0.407951 0.229686 0.118 Uiso 0.5 1 calc R U P A 1
C35 C 0.6398(17) 0.6293(15) 0.2943(10) 0.084(3) Uani 0.5 1 d D U P A 1
H35D H 0.663166 0.576667 0.346867 0.127 Uiso 0.5 1 calc R U P A 1
H35E H 0.578322 0.712655 0.315263 0.127 Uiso 0.5 1 calc R U P A 1
H35F H 0.728485 0.628015 0.253701 0.127 Uiso 0.5 1 calc R U P A 1
C36A C 0.568(3) 0.581(2) 0.2019(11) 0.077(6) Uani 0.5 1 d D . P A 2
H36D H 0.594190 0.494689 0.192519 0.115 Uiso 0.5 1 calc R U P A 2
H36E H 0.648972 0.602725 0.172496 0.115 Uiso 0.5 1 calc R U P A 2
H36F H 0.484779 0.629755 0.175418 0.115 Uiso 0.5 1 calc R U P A 2
C32 C 0.4583(12) 0.5437(9) 0.3105(7) 0.037(2) Uani 0.5 1 d D U P A 1
C33A C 0.363(2) 0.5880(17) 0.4535(10) 0.100(4) Uani 0.5 1 d D U P A 2
H33A H 0.258548 0.621515 0.461466 0.151 Uiso 0.5 1 calc R U P A 2
H33B H 0.392601 0.650467 0.468165 0.151 Uiso 0.5 1 calc DR U P A 2
H33C H 0.393727 0.518099 0.494026 0.151 Uiso 0.5 1 calc R U P A 2
C33 C 0.3400(18) 0.6386(16) 0.3870(11) 0.100(4) Uani 0.5 1 d D U P A 1
H33D H 0.332758 0.596878 0.445688 0.151 Uiso 0.5 1 calc R U P A 1
H33E H 0.246736 0.671261 0.369603 0.151 Uiso 0.5 1 calc R U P A 1
H33F H 0.368734 0.705381 0.392114 0.151 Uiso 0.5 1 calc R U P A 1

loop_
_atom_site_aniso_label
_atom_site_aniso_U_11
_atom_site_aniso_U_22
_atom_site_aniso_U_33
_atom_site_aniso_U_23
_atom_site_aniso_U_13
_atom_site_aniso_U_12
Zr1 0.0193(2) 0.0215(2) 0.0183(2) 0.00175(14) -0.00546(15) -0.00987(16)
N2 0.0229(17) 0.0153(16) 0.0170(15) -0.0009(12) -0.0041(13) -0.0067(13)
N1 0.0193(16) 0.0204(17) 0.0176(16) -0.0006(12) -0.0028(13) -0.0070(14)
N4 0.039(2) 0.025(2) 0.052(2) 0.0106(17) -0.027(2) -0.0177(17)
N3 0.0229(19) 0.052(3) 0.0258(19) -0.0042(17) -0.0055(15) -0.0179(18)
C21 0.029(2) 0.0178(19) 0.024(2) 0.0005(15) -0.0113(17) -0.0101(17)
C13 0.0183(19) 0.021(2) 0.0225(19) -0.0009(15) -0.0025(16) -0.0057(16)
C20 0.032(2) 0.0170(19) 0.0175(18) 0.0012(14) -0.0072(17) -0.0103(17)
C16 0.023(2) 0.019(2) 0.0225(19) -0.0043(15) -0.0038(16) -0.0092(16)
C19 0.031(2) 0.029(2) 0.020(2) 0.0019(16) -0.0046(17) -0.0126(19)
C14 0.020(2) 0.035(2) 0.026(2) -0.0040(17) -0.0015(17) -0.0121(19)
C22 0.034(2) 0.027(2) 0.0179(19) 0.0030(16) -0.0090(17) -0.0125(19)
C4 0.022(2) 0.031(2) 0.0184(19) 0.0023(16) -0.0054(16) -0.0146(18)
C26 0.026(2) 0.021(2) 0.023(2) 0.0026(15) -0.0079(17) -0.0107(17)
C8 0.018(2) 0.031(2) 0.030(2) 0.0086(17) -0.0095(17) -0.0109(18)
C12 0.0183(19) 0.027(2) 0.0210(19) -0.0003(15) -0.0050(16) -0.0109(17)
C25 0.027(2) 0.029(2) 0.029(2) 0.0043(17) -0.0107(18) -0.0119(19)
C15 0.027(2) 0.022(2) 0.034(2) -0.0037(17) -0.0047(18) -0.0059(18)
C24 0.028(2) 0.029(2) 0.038(2) 0.0060(18) -0.015(2) -0.0121(19)
C5 0.025(2) 0.036(2) 0.026(2) -0.0049(17) -0.0060(18) -0.0156(19)
C1 0.031(2) 0.026(2) 0.021(2) -0.0001(16) -0.0087(18) -0.0114(18)
C17 0.025(2) 0.027(2) 0.026(2) -0.0008(17) -0.0006(17) -0.0093(18)
C18 0.035(2) 0.029(2) 0.022(2) -0.0017(17) 0.0023(18) -0.013(2)
C28 0.037(3) 0.040(3) 0.019(2) -0.0028(18) -0.0026(19) -0.015(2)
C23 0.036(2) 0.024(2) 0.029(2) 0.0036(17) -0.0178(19) -0.0075(19)
C6 0.029(2) 0.052(3) 0.022(2) 0.0041(19) -0.0139(18) -0.017(2)
C7 0.031(2) 0.038(3) 0.030(2) 0.0125(19) -0.0146(19) -0.015(2)
C3 0.048(3) 0.038(3) 0.026(2) -0.0022(19) 0.001(2) -0.027(2)
C2 0.037(3) 0.030(2) 0.029(2) 0.0013(18) -0.006(2) -0.011(2)
C27 0.024(2) 0.045(3) 0.026(2) -0.0002(19) -0.0035(18) -0.015(2)
C9 0.044(3) 0.028(2) 0.033(2) 0.0110(18) -0.015(2) -0.014(2)
C11 0.071(4) 0.043(3) 0.048(3) 0.014(2) -0.016(3) -0.039(3)
C10 0.061(4) 0.035(3) 0.050(3) 0.006(2) -0.025(3) -0.001(3)
C30 0.032(3) 0.052(4) 0.078(4) -0.026(3) -0.017(3) 0.002(3)
C29 0.029(3) 0.104(5) 0.028(3) -0.008(3) -0.002(2) -0.013(3)
C32A 0.033(3) 0.029(3) 0.036(3) 0.002(3) -0.008(3) -0.011(2)
C31 0.036(3) 0.125(7) 0.099(5) 0.065(5) -0.027(4) -0.044(4)
C34 0.086(11) 0.049(8) 0.046(11) 0.013(9) -0.034(10) -0.042(8)
C34A 0.054(4) 0.050(4) 0.058(4) -0.001(3) -0.011(3) -0.026(3)
C35A 0.083(4) 0.085(4) 0.089(4) -0.0029(18) -0.019(2) -0.036(2)
C36 0.087(11) 0.123(15) 0.055(8) 0.002(9) -0.004(8) -0.077(11)
C35 0.083(4) 0.085(4) 0.089(4) -0.0029(18) -0.019(2) -0.036(2)
C36A 0.117(16) 0.075(12) 0.066(13) 0.016(12) -0.026(13) -0.065(12)
C32 0.039(3) 0.032(3) 0.039(4) 0.002(3) -0.004(3) -0.017(3)
C33A 0.101(5) 0.096(5) 0.110(6) -0.025(4) -0.014(4) -0.044(4)
C33 0.101(5) 0.096(5) 0.110(6) -0.025(4) -0.014(4) -0.044(4)

loop_
_atom_type_symbol
_atom_type_description
_atom_type_scat_dispersion_real
_atom_type_scat_dispersion_imag
_atom_type_scat_source
C C 0.0033 0.0016 'International Tables Vol C Tables 4.2.6.8 and 6.1.1.4'
H H 0.0000 0.0000 'International Tables Vol C Tables 4.2.6.8 and 6.1.1.4'
N N 0.0061 0.0033 'International Tables Vol C Tables 4.2.6.8 and 6.1.1.4'
Zr Zr -2.9673 0.5597 'International Tables Vol C Tables 4.2.6.8 and 6.1.1.4'

loop_
_geom_angle_atom_site_label_1
_geom_angle_atom_site_label_2
_geom_angle_atom_site_label_3
_geom_angle
_geom_angle_site_symmetry_1
_geom_angle_site_symmetry_3
_geom_angle_publ_flag
N1 Zr1 N2 69.58(11) . . ?
N1 Zr1 C26 135.78(13) . . ?
N4 Zr1 N2 110.08(14) . . ?
N4 Zr1 N1 108.88(14) . . ?
N4 Zr1 N3 107.41(16) . . ?
N4 Zr1 C26 100.41(14) . . ?
N3 Zr1 N2 142.36(13) . . ?
N3 Zr1 N1 101.39(12) . . ?
N3 Zr1 C26 100.51(14) . . ?
C26 Zr1 N2 69.59(12) . . ?
C20 N2 Zr1 121.3(3) . . ?
C16 N2 Zr1 118.1(2) . . ?
C16 N2 C20 120.5(3) . . ?
C13 N1 Zr1 122.4(2) . . ?
C12 N1 Zr1 119.9(2) . . ?
C12 N1 C13 117.6(3) . . ?
C32A N4 Zr1 160.3(5) . . ?
C32 N4 Zr1 168.4(6) . . ?
C27 N3 Zr1 173.3(3) . . ?
C22 C21 C20 121.3(4) . . ?
C22 C21 C26 122.0(4) . . ?
C26 C21 C20 116.8(3) . . ?
N1 C13 C16 107.1(3) . . ?
N1 C13 C14 113.9(3) . . ?
N1 C13 C15 111.8(3) . . ?
C16 C13 C14 110.2(3) . . ?
C16 C13 C15 106.5(3) . . ?
C14 C13 C15 107.2(3) . . ?
N2 C20 C21 113.4(3) . . ?
N2 C20 C19 120.5(4) . . ?
C19 C20 C21 126.1(4) . . ?
N2 C16 C13 114.9(3) . . ?
N2 C16 C17 120.7(4) . . ?
C17 C16 C13 124.4(4) . . ?
C20 C19 H19 120.6 . . ?
C18 C19 C20 118.9(4) . . ?
C18 C19 H19 120.6 . . ?
C13 C14 H14A 109.5 . . ?
C13 C14 H14B 109.5 . . ?
C13 C14 H14C 109.5 . . ?
H14A C14 H14B 109.5 . . ?
H14A C14 H14C 109.5 . . ?
H14B C14 H14C 109.5 . . ?
C21 C22 H22 120.2 . . ?
C23 C22 C21 119.7(4) . . ?
C23 C22 H22 120.2 . . ?
C12 C4 C1 122.9(3) . . ?
C5 C4 C12 118.7(4) . . ?
C5 C4 C1 118.4(4) . . ?
C21 C26 Zr1 118.5(3) . . ?
C25 C26 Zr1 125.5(3) . . ?
C25 C26 C21 115.8(4) . . ?
C12 C8 C9 122.4(4) . . ?
C7 C8 C12 119.4(4) . . ?
C7 C8 C9 118.1(4) . . ?
C4 C12 N1 119.2(3) . . ?
C8 C12 N1 121.5(4) . . ?
C8 C12 C4 119.2(4) . . ?
C26 C25 H25 118.6 . . ?
C24 C25 C26 122.8(4) . . ?
C24 C25 H25 118.6 . . ?
C13 C15 H15A 109.5 . . ?
C13 C15 H15B 109.5 . . ?
C13 C15 H15C 109.5 . . ?
H15A C15 H15B 109.5 . . ?
H15A C15 H15C 109.5 . . ?
H15B C15 H15C 109.5 . . ?
C25 C24 H24 120.0 . . ?
C25 C24 C23 120.0(4) . . ?
C23 C24 H24 120.0 . . ?
C4 C5 H5 119.2 . . ?
C6 C5 C4 121.7(4) . . ?
C6 C5 H5 119.2 . . ?
C4 C1 H1 108.0 . . ?
C4 C1 C3 112.5(3) . . ?
C4 C1 C2 110.8(3) . . ?
C3 C1 H1 108.0 . . ?
C3 C1 C2 109.6(4) . . ?
C2 C1 H1 108.0 . . ?
C16 C17 H17 120.6 . . ?
C18 C17 C16 118.8(4) . . ?
C18 C17 H17 120.6 . . ?
C19 C18 H18 119.7 . . ?
C17 C18 C19 120.6(4) . . ?
C17 C18 H18 119.7 . . ?
H28A C28 H28B 109.5 . . ?
H28A C28 H28C 109.5 . . ?
H28B C28 H28C 109.5 . . ?
C27 C28 H28A 109.5 . . ?
C27 C28 H28B 109.5 . . ?
C27 C28 H28C 109.5 . . ?
C22 C23 C24 119.8(4) . . ?
C22 C23 H23 120.1 . . ?
C24 C23 H23 120.1 . . ?
C5 C6 H6 120.3 . . ?
C7 C6 C5 119.3(4) . . ?
C7 C6 H6 120.3 . . ?
C8 C7 H7 119.2 . . ?
C6 C7 C8 121.6(4) . . ?
C6 C7 H7 119.2 . . ?
C1 C3 H3A 109.5 . . ?
C1 C3 H3B 109.5 . . ?
C1 C3 H3C 109.5 . . ?
H3A C3 H3B 109.5 . . ?
H3A C3 H3C 109.5 . . ?
H3B C3 H3C 109.5 . . ?
C1 C2 H2A 109.5 . . ?
C1 C2 H2B 109.5 . . ?
C1 C2 H2C 109.5 . . ?
H2A C2 H2B 109.5 . . ?
H2A C2 H2C 109.5 . . ?
H2B C2 H2C 109.5 . . ?
N3 C27 C28 122.2(4) . . ?
N3 C27 C29 122.0(4) . . ?
C28 C27 C29 115.9(4) . . ?
C8 C9 H9 107.8 . . ?
C8 C9 C11 110.8(4) . . ?
C8 C9 C10 111.8(4) . . ?
C11 C9 H9 107.8 . . ?
C11 C9 C10 110.7(4) . . ?
C10 C9 H9 107.8 . . ?
C9 C11 H11A 109.5 . . ?
C9 C11 H11B 109.5 . . ?
C9 C11 H11C 109.5 . . ?
H11A C11 H11B 109.5 . . ?
H11A C11 H11C 109.5 . . ?
H11B C11 H11C 109.5 . . ?
C9 C10 H10A 109.5 . . ?
C9 C10 H10B 109.5 . . ?
C9 C10 H10C 109.5 . . ?
H10A C10 H10B 109.5 . . ?
H10A C10 H10C 109.5 . . ?
H10B C10 H10C 109.5 . . ?
H30A C30 H30B 109.5 . . ?
H30A C30 H30C 109.5 . . ?
H30B C30 H30C 109.5 . . ?
C29 C30 H30A 109.5 . . ?
C29 C30 H30B 109.5 . . ?
C29 C30 H30C 109.5 . . ?
C27 C29 H29 108.1 . . ?
C30 C29 C27 112.6(4) . . ?
C30 C29 H29 108.1 . . ?
C30 C29 C31 112.1(5) . . ?
C31 C29 C27 107.7(5) . . ?
C31 C29 H29 108.1 . . ?
N4 C32A C34A 118.8(9) . . ?
N4 C32A C33A 124.3(10) . . ?
C34A C32A C33A 115.5(10) . . ?
C29 C31 H31A 109.5 . . ?
C29 C31 H31B 109.5 . . ?
C29 C31 H31C 109.5 . . ?
H31A C31 H31B 109.5 . . ?
H31A C31 H31C 109.5 . . ?
H31B C31 H31C 109.5 . . ?
C36 C34 H34 110.7 . . ?
C36 C34 C35 105.7(13) . . ?
C35 C34 H34 110.7 . . ?
C32 C34 H34 110.7 . . ?
C32 C34 C36 109.8(12) . . ?
C32 C34 C35 109.0(11) . . ?
C32A C34A H34A 107.0 . . ?
C32A C34A C35A 104.1(10) . . ?
C35A C34A H34A 107.0 . . ?
C36A C34A C32A 110.9(13) . . ?
C36A C34A H34A 107.0 . . ?
C36A C34A C35A 120.0(15) . . ?
C34A C35A H35A 109.5 . . ?
C34A C35A H35B 109.5 . . ?
C34A C35A H35C 109.5 . . ?
H35A C35A H35B 109.5 . . ?
H35A C35A H35C 109.5 . . ?
H35B C35A H35C 109.5 . . ?
C34 C36 H36A 109.5 . . ?
C34 C36 H36B 109.5 . . ?
C34 C36 H36C 109.5 . . ?
H36A C36 H36B 109.5 . . ?
H36A C36 H36C 109.5 . . ?
H36B C36 H36C 109.5 . . ?
C34 C35 H35D 109.5 . . ?
C34 C35 H35E 109.5 . . ?
C34 C35 H35F 109.5 . . ?
H35D C35 H35E 109.5 . . ?
H35D C35 H35F 109.5 . . ?
H35E C35 H35F 109.5 . . ?
C34A C36A H36D 109.5 . . ?
C34A C36A H36E 109.5 . . ?
C34A C36A H36F 109.5 . . ?
H36D C36A H36E 109.5 . . ?
H36D C36A H36F 109.5 . . ?
H36E C36A H36F 109.5 . . ?
N4 C32 C34 130.3(10) . . ?
N4 C32 C33 110.4(10) . . ?
C34 C32 C33 119.1(11) . . ?
C32A C33A H33A 109.5 . . ?
C32A C33A H33B 109.5 . . ?
C32A C33A H33C 109.5 . . ?
H33A C33A H33B 109.5 . . ?
H33A C33A H33C 109.5 . . ?
H33B C33A H33C 109.5 . . ?
C32 C33 H33D 109.5 . . ?
C32 C33 H33E 109.5 . . ?
C32 C33 H33F 109.5 . . ?
H33D C33 H33E 109.5 . . ?
H33D C33 H33F 109.5 . . ?
H33E C33 H33F 109.5 . . ?

loop_
_geom_bond_atom_site_label_1
_geom_bond_atom_site_label_2
_geom_bond_distance
_geom_bond_site_symmetry_2
_geom_bond_publ_flag
Zr1 N2 2.341(3) . ?
Zr1 N1 2.114(3) . ?
Zr1 N4 1.999(3) . ?
Zr1 N3 2.023(4) . ?
Zr1 C26 2.316(4) . ?
N2 C20 1.360(5) . ?
N2 C16 1.345(5) . ?
N1 C13 1.477(5) . ?
N1 C12 1.445(5) . ?
N4 C32A 1.333(10) . ?
N4 C32 1.247(10) . ?
N3 C27 1.262(5) . ?
C21 C20 1.482(6) . ?
C21 C22 1.398(5) . ?
C21 C26 1.409(5) . ?
C13 C16 1.513(5) . ?
C13 C14 1.542(5) . ?
C13 C15 1.556(5) . ?
C20 C19 1.382(5) . ?
C16 C17 1.390(5) . ?
C19 H19 0.9500 . ?
C19 C18 1.379(6) . ?
C14 H14A 0.9800 . ?
C14 H14B 0.9800 . ?
C14 H14C 0.9800 . ?
C22 H22 0.9500 . ?
C22 C23 1.380(6) . ?
C4 C12 1.419(5) . ?
C4 C5 1.390(5) . ?
C4 C1 1.521(5) . ?
C26 C25 1.401(6) . ?
C8 C12 1.407(5) . ?
C8 C7 1.386(6) . ?
C8 C9 1.517(6) . ?
C25 H25 0.9500 . ?
C25 C24 1.377(6) . ?
C15 H15A 0.9800 . ?
C15 H15B 0.9800 . ?
C15 H15C 0.9800 . ?
C24 H24 0.9500 . ?
C24 C23 1.383(6) . ?
C5 H5 0.9500 . ?
C5 C6 1.379(6) . ?
C1 H1 1.0000 . ?
C1 C3 1.530(6) . ?
C1 C2 1.538(6) . ?
C17 H17 0.9500 . ?
C17 C18 1.373(6) . ?
C18 H18 0.9500 . ?
C28 H28A 0.9800 . ?
C28 H28B 0.9800 . ?
C28 H28C 0.9800 . ?
C28 C27 1.493(6) . ?
C23 H23 0.9500 . ?
C6 H6 0.9500 . ?
C6 C7 1.372(6) . ?
C7 H7 0.9500 . ?
C3 H3A 0.9800 . ?
C3 H3B 0.9800 . ?
C3 H3C 0.9800 . ?
C2 H2A 0.9800 . ?
C2 H2B 0.9800 . ?
C2 H2C 0.9800 . ?
C27 C29 1.529(7) . ?
C9 H9 1.0000 . ?
C9 C11 1.524(7) . ?
C9 C10 1.527(7) . ?
C11 H11A 0.9800 . ?
C11 H11B 0.9800 . ?
C11 H11C 0.9800 . ?
C10 H10A 0.9800 . ?
C10 H10B 0.9800 . ?
C10 H10C 0.9800 . ?
C30 H30A 0.9800 . ?
C30 H30B 0.9800 . ?
C30 H30C 0.9800 . ?
C30 C29 1.499(8) . ?
C29 H29 1.0000 . ?
C29 C31 1.503(9) . ?
C32A C34A 1.510(13) . ?
C32A C33A 1.585(14) . ?
C31 H31A 0.9800 . ?
C31 H31B 0.9800 . ?
C31 H31C 0.9800 . ?
C34 H34 1.0000 . ?
C34 C36 1.501(16) . ?
C34 C35 1.524(15) . ?
C34 C32 1.495(15) . ?
C34A H34A 1.0000 . ?
C34A C35A 1.560(14) . ?
C34A C36A 1.469(14) . ?
C35A H35A 0.9800 . ?
C35A H35B 0.9800 . ?
C35A H35C 0.9800 . ?
C36 H36A 0.9800 . ?
C36 H36B 0.9800 . ?
C36 H36C 0.9800 . ?
C35 H35D 0.9800 . ?
C35 H35E 0.9800 . ?
C35 H35F 0.9800 . ?
C36A H36D 0.9800 . ?
C36A H36E 0.9800 . ?
C36A H36F 0.9800 . ?
C32 C33 1.613(14) . ?
C33A H33A 0.9800 . ?
C33A H33B 0.9800 . ?
C33A H33C 0.9800 . ?
C33 H33D 0.9800 . ?
C33 H33E 0.9800 . ?
C33 H33F 0.9800 . ?

loop_
_geom_torsion_atom_site_label_1
_geom_torsion_atom_site_label_2
_geom_torsion_atom_site_label_3
_geom_torsion_atom_site_label_4
_geom_torsion
_geom_torsion_site_symmetry_1
_geom_torsion_site_symmetry_2
_geom_torsion_site_symmetry_3
_geom_torsion_site_symmetry_4
_geom_torsion_publ_flag
Zr1 N2 C20 C21 -5.7(4) . . . . ?
Zr1 N2 C20 C19 175.6(3) . . . . ?
Zr1 N2 C16 C13 2.2(4) . . . . ?
Zr1 N2 C16 C17 -175.2(3) . . . . ?
Zr1 N1 C13 C16 -32.6(4) . . . . ?
Zr1 N1 C13 C14 -154.7(3) . . . . ?
Zr1 N1 C13 C15 83.6(4) . . . . ?
Zr1 N1 C12 C4 91.1(4) . . . . ?
Zr1 N1 C12 C8 -85.9(4) . . . . ?
Zr1 N4 C32A C34A 134.2(13) . . . . ?
Zr1 N4 C32A C33A -32(2) . . . . ?
Zr1 N4 C32 C34 16(4) . . . . ?
Zr1 N4 C32 C33 -170(2) . . . . ?
Zr1 C26 C25 C24 175.2(3) . . . . ?
N2 C20 C19 C18 0.2(6) . . . . ?
N2 C16 C17 C18 -1.2(6) . . . . ?
N1 C13 C16 N2 16.7(4) . . . . ?
N1 C13 C16 C17 -166.0(4) . . . . ?
N4 C32A C34A C35A -105.5(12) . . . . ?
N4 C32A C34A C36A 24.9(18) . . . . ?
N3 C27 C29 C30 46.9(7) . . . . ?
N3 C27 C29 C31 -77.3(6) . . . . ?
C21 C20 C19 C18 -178.4(4) . . . . ?
C21 C22 C23 C24 0.5(6) . . . . ?
C21 C26 C25 C24 0.5(6) . . . . ?
C13 N1 C12 C4 -91.0(4) . . . . ?
C13 N1 C12 C8 92.0(4) . . . . ?
C13 C16 C17 C18 -178.3(4) . . . . ?
C20 N2 C16 C13 179.8(3) . . . . ?
C20 N2 C16 C17 2.4(5) . . . . ?
C20 C21 C22 C23 -178.3(4) . . . . ?
C20 C21 C26 Zr1 2.8(5) . . . . ?
C20 C21 C26 C25 177.9(3) . . . . ?
C20 C19 C18 C17 1.0(6) . . . . ?
C16 N2 C20 C21 176.8(3) . . . . ?
C16 N2 C20 C19 -1.9(5) . . . . ?
C16 C17 C18 C19 -0.6(6) . . . . ?
C14 C13 C16 N2 141.0(3) . . . . ?
C14 C13 C16 C17 -41.7(5) . . . . ?
C22 C21 C20 N2 -178.7(3) . . . . ?
C22 C21 C20 C19 -0.1(6) . . . . ?
C22 C21 C26 Zr1 -176.7(3) . . . . ?
C22 C21 C26 C25 -1.7(6) . . . . ?
C4 C5 C6 C7 1.4(7) . . . . ?
C26 C21 C20 N2 1.8(5) . . . . ?
C26 C21 C20 C19 -179.6(4) . . . . ?
C26 C21 C22 C23 1.2(6) . . . . ?
C26 C25 C24 C23 1.1(7) . . . . ?
C12 N1 C13 C16 149.5(3) . . . . ?
C12 N1 C13 C14 27.4(5) . . . . ?
C12 N1 C13 C15 -94.3(4) . . . . ?
C12 C4 C5 C6 -1.5(6) . . . . ?
C12 C4 C1 C3 129.2(4) . . . . ?
C12 C4 C1 C2 -107.8(4) . . . . ?
C12 C8 C7 C6 -1.9(6) . . . . ?
C12 C8 C9 C11 111.3(5) . . . . ?
C12 C8 C9 C10 -124.7(4) . . . . ?
C25 C24 C23 C22 -1.7(6) . . . . ?
C15 C13 C16 N2 -103.0(4) . . . . ?
C15 C13 C16 C17 74.3(5) . . . . ?
C5 C4 C12 N1 -177.1(3) . . . . ?
C5 C4 C12 C8 0.0(6) . . . . ?
C5 C4 C1 C3 -53.1(5) . . . . ?
C5 C4 C1 C2 69.9(5) . . . . ?
C5 C6 C7 C8 0.4(7) . . . . ?
C1 C4 C12 N1 0.5(6) . . . . ?
C1 C4 C12 C8 177.6(4) . . . . ?
C1 C4 C5 C6 -179.3(4) . . . . ?
C28 C27 C29 C30 -132.6(5) . . . . ?
C28 C27 C29 C31 103.2(5) . . . . ?
C7 C8 C12 N1 178.7(4) . . . . ?
C7 C8 C12 C4 1.7(6) . . . . ?
C7 C8 C9 C11 -64.2(5) . . . . ?
C7 C8 C9 C10 59.8(5) . . . . ?
C9 C8 C12 N1 3.2(6) . . . . ?
C9 C8 C12 C4 -173.8(4) . . . . ?
C9 C8 C7 C6 173.8(4) . . . . ?
C36 C34 C32 N4 -15.2(19) . . . . ?
C36 C34 C32 C33 171.1(13) . . . . ?
C35 C34 C32 N4 -130.6(14) . . . . ?
C35 C34 C32 C33 55.7(18) . . . . ?
C33A C32A C34A C35A 61.8(14) . . . . ?
C33A C32A C34A C36A -167.8(15) . . . . ?
